data_1520608
loop_
_publ_author_name
'Eriksen, J.'
'Goodson, P.'
'Hazell, A.'
'Hodgson, D. J.'
'Michelsen, K.'
'Monsted, O.'
'Rasmussen, J. C.'
'Toftlund, H.'

_publ_section_title
;
 Chromium(III) Complexes of the Hexadentate Ligand N,N,N',N'-
 Tetrakis(2-pyridylmethyl)ethane-1,2-diamine. Synthesis, Structure and
 Reactivity
;
_journal_name_full 'Acta Chemica Scandinavica'
_journal_page_first 1083
_journal_page_last 1092
_journal_paper_doi 10.3891/acta.chem.scand.53-1083
_journal_volume 53
_journal_year 1999
_chemical_formula_sum 'C26 H28 Cl3 Cr N6 O12'
_chemical_formula_weight 774.89
_space_group_IT_number 14
_symmetry_cell_setting monoclinic
_symmetry_Int_Tables_number 14
_symmetry_space_group_name_Hall '-P 2yn'
_symmetry_space_group_name_H-M 'P 1 21/n 1'
_cell_angle_alpha 90
_cell_angle_beta 93.78(3)
_cell_angle_gamma 90
_cell_formula_units_Z 4
_cell_length_a 9.780(2)
_cell_length_b 18.702(4)
_cell_length_c 18.323(4)
_cell_volume 3344.1(12)
_diffrn_ambient_temperature 293
_diffrn_radiation_probe x-ray
_diffrn_radiation_type MoK\a
_diffrn_radiation_wavelength 0.71069
_exptl_absorpt_coefficient_mu 0.0640
_exptl_crystal_F_000 1588
_refine_ls_goodness_of_fit_ref 1.240
_refine_ls_number_parameters 489
_refine_ls_number_reflns 5887
_refine_ls_R_factor_gt 0.069
_refine_ls_wR_factor_gt 0.100
_cod_data_source_file Acta-Chem-Scand-1999-53-1083-1092-2.cif
_cod_data_source_block 2
_cod_original_sg_symbol_H-M 'P 21/n'
_cod_database_code 1520608

loop_
_symmetry_equiv_pos_site_id
_symmetry_equiv_pos_as_xyz
1 x,y,z
2 1/2-x,1/2+y,1/2-z
3 -x,-y,-z
4 1/2+x,1/2-y,1/2+z

loop_
_atom_site_label
_atom_site_type_symbol
_atom_site_thermal_displace_type
_atom_site_fract_x
_atom_site_fract_y
_atom_site_fract_z
_atom_site_occupancy
_atom_site_U_iso_or_equiv
_atom_site_calc_flag
_atom_site_refinement_flags
_atom_site_disorder_assembly
_atom_site_disorder_group
Cr Cr Uiso 0.11960(10) 0.29220(10) 0.28220(10) 1.000 0.0320(10) . . . .
N1 N Uiso -0.0370(4) 0.3509(3) 0.2338(3) 1.000 0.0440(10) . . . .
N2 N Uiso 0.1206(5) 0.3725(2) 0.3579(2) 1.000 0.0380(10) . . . .
N3 N Uiso 0.2254(4) 0.3576(2) 0.2163(2) 1.000 0.0340(10) . . . .
N4 N Uiso -0.0316(5) 0.2306(2) 0.3237(3) 1.000 0.0420(10) . . . .
N5 N Uiso 0.1135(4) 0.2130(3) 0.2056(2) 1.000 0.0400(10) . . . .
N6 N Uiso 0.2366(5) 0.2258(2) 0.3511(2) 1.000 0.0430(10) . . . .
C1 C Uiso -0.1651(5) 0.3074(3) 0.2390(4) 1.000 0.062(2) . . . .
C2 C Uiso -0.1579(6) 0.2756(4) 0.3156(4) 1.000 0.067(2) . . . .
C3 C Uiso -0.0489(6) 0.4225(3) 0.2693(4) 1.000 0.059(2) . . . .
C4 C Uiso 0.0398(6) 0.4291(3) 0.3392(3) 1.000 0.047(2) . . . .
C5 C Uiso 0.0405(7) 0.4903(4) 0.3818(5) 1.000 0.071(2) . . . .
C6 C Uiso 0.1251(8) 0.4939(4) 0.4435(5) 1.000 0.081(3) . . . .
C7 C Uiso 0.2086(7) 0.4382(4) 0.4635(4) 1.000 0.068(2) . . . .
C8 C Uiso 0.2058(6) 0.3778(4) 0.4213(3) 1.000 0.053(2) . . . .
C9 C Uiso -0.0025(6) 0.3619(3) 0.1566(3) 1.000 0.059(2) . . . .
C10 C Uiso 0.1458(6) 0.3842(3) 0.1597(3) 1.000 0.046(2) . . . .
C11 C Uiso 0.2023(8) 0.4269(4) 0.1079(4) 1.000 0.075(2) . . . .
C12 C Uiso 0.3368(8) 0.4443(4) 0.1152(4) 1.000 0.075(2) . . . .
C13 C Uiso 0.4175(7) 0.4185(4) 0.1741(4) 1.000 0.062(2) . . . .
C14 C Uiso 0.3581(6) 0.3754(3) 0.2244(3) 1.000 0.042(2) . . . .
C15 C Uiso -0.0495(6) 0.1613(3) 0.2838(3) 1.000 0.052(2) . . . .
C16 C Uiso 0.0273(6) 0.1592(3) 0.2162(3) 1.000 0.046(2) . . . .
C17 C Uiso 0.0071(7) 0.1042(4) 0.1683(4) 1.000 0.076(2) . . . .
C18 C Uiso 0.0836(8) 0.1012(4) 0.1072(5) 1.000 0.103(3) . . . .
C19 C Uiso 0.1762(8) 0.1547(4) 0.0979(4) 1.000 0.090(3) . . . .
C20 C Uiso 0.1902(6) 0.2088(4) 0.1473(3) 1.000 0.061(2) . . . .
C21 C Uiso 0.0162(6) 0.2175(3) 0.4019(3) 1.000 0.058(2) . . . .
C22 C Uiso 0.1633(7) 0.1951(3) 0.4030(3) 1.000 0.051(2) . . . .
C23 C Uiso 0.2243(10) 0.1459(4) 0.4519(4) 1.000 0.080(2) . . . .
C24 C Uiso 0.3591(10) 0.1291(5) 0.4460(5) 1.000 0.101(3) . . . .
C25 C Uiso 0.4318(8) 0.1590(4) 0.3920(5) 1.000 0.087(3) . . . .
C26 C Uiso 0.3670(6) 0.2081(4) 0.3452(4) 1.000 0.063(2) . . . .
Cl2 Cl Uiso 0.2531(2) 0.47000(10) 0.90080(10) 1.000 0.0560(10) . . . .
O5 O Uiso 0.1367(5) 0.4897(3) 0.9370(3) 1.000 0.100(2) . . . .
O6B O Uiso 0.2841(16) 0.5476(9) 0.8826(13) 0.698 0.081(9) . . . .
O7B O Uiso 0.199(2) 0.4376(13) 0.8371(13) 0.698 0.091(9) . . . .
O8B O Uiso 0.366(2) 0.4426(12) 0.9322(11) 0.698 0.077(9) . . . .
O6A O Uiso 0.2594(10) 0.4841(7) 0.8281(5) 0.302 0.103(5) . . . .
O7A O Uiso 0.2577(9) 0.3939(4) 0.9125(6) 0.302 0.102(4) . . . .
O8A O Uiso 0.3678(12) 0.4971(8) 0.9432(6) 0.302 0.149(7) . . . .
Cl3 Cl Uiso 0.4086(2) 0.79280(10) 0.88510(10) 1.000 0.0740(10) . . . .
O9 O Uiso 0.4956(6) 0.8291(4) 0.9357(3) 1.000 0.146(3) . . . .
O10B O Uiso 0.450(4) 0.7256(11) 0.9116(12) 0.590 0.240(19) . . . .
O11B O Uiso 0.448(3) 0.789(2) 0.8188(9) 0.590 0.143(16) . . . .
O12B O Uiso 0.282(3) 0.816(3) 0.884(3) 0.590 0.38(4) . . . .
O10A O Uiso 0.461(2) 0.7493(12) 0.8318(14) 0.410 0.168(13) . . . .
O11A O Uiso 0.357(3) 0.8497(11) 0.8473(15) 0.410 0.217(14) . . . .
O12A O Uiso 0.3035(15) 0.7599(9) 0.9178(7) 0.410 0.116(8) . . . .
Cl1 Cl Uiso 0.1171(2) 0.09600(10) -0.10560(10) 1.000 0.0550(10) . . . .
O1 O Uiso 0.2514(4) 0.1040(3) -0.0699(2) 1.000 0.085(2) . . . .
O2 O Uiso 0.0542(5) 0.1626(3) -0.1117(3) 1.000 0.112(2) . . . .
O3 O Uiso 0.1284(5) 0.0679(3) -0.1776(3) 1.000 0.103(2) . . . .
O4 O Uiso 0.0422(5) 0.0482(3) -0.0631(3) 1.000 0.108(2) . . . .

loop_
_geom_angle_atom_site_label_1
_geom_angle_atom_site_label_2
_geom_angle_atom_site_label_3
_geom_angle
_geom_angle_site_symmetry_1
_geom_angle_site_symmetry_2
_geom_angle_site_symmetry_3
_geom_angle_publ_flag
N1 Cr N2 82.5(2) . . . yes
N1 Cr N3 79.41(19) . . . yes
N1 Cr N4 85.68(19) . . . yes
N1 Cr N5 96.0(2) . . . yes
N1 Cr N6 163.9(2) . . . yes
N2 Cr N3 88.93(17) . . . yes
N2 Cr N4 97.6(2) . . . yes
N2 Cr N5 178.45(19) . . . yes
N2 Cr N6 92.83(17) . . . yes
N3 Cr N4 162.8(2) . . . yes
N3 Cr N5 91.20(18) . . . yes
N3 Cr N6 116.05(18) . . . yes
N4 Cr N5 81.87(19) . . . yes
N4 Cr N6 79.6(2) . . . yes
N5 Cr N6 88.50(18) . . . yes
O5 Cl2 O8A 106.5(5) . . . yes
O6B Cl2 O7B 107.6(13) . . . yes
O6B Cl2 O8B 107.1(12) . . . yes
O7B Cl2 O8B 117.4(13) . . . yes
O6A Cl2 O7A 109.5(7) . . . yes
O6A Cl2 O8A 112.4(7) . . . yes
O7A Cl2 O8A 104.9(7) . . . yes
O5 Cl2 O8B 125.4(9) . . . yes
O5 Cl2 O6A 120.1(5) . . . yes
O5 Cl2 O7A 102.0(5) . . . yes
O5 Cl2 O7B 103.6(9) . . . yes
O5 Cl2 O6B 91.9(7) . . . yes
O9 Cl3 O11A 98.6(11) . . . yes
O9 Cl3 O10A 120.9(9) . . . yes
O9 Cl3 O10B 93.3(12) . . . yes
O9 Cl3 O11B 116.3(14) . . . yes
O9 Cl3 O12B 113(2) . . . yes
O10A Cl3 O12A 111.4(11) . . . yes
O11A Cl3 O12A 108.2(14) . . . yes
O10B Cl3 O12B 124(3) . . . yes
O9 Cl3 O12A 111.8(6) . . . yes
O10B Cl3 O11B 100.3(19) . . . yes
O11B Cl3 O12B 110(3) . . . yes
O10A Cl3 O11A 104.1(15) . . . yes
O1 Cl1 O2 109.3(3) . . . yes
O1 Cl1 O4 107.8(3) . . . yes
O2 Cl1 O3 108.4(3) . . . yes
O1 Cl1 O3 109.5(3) . . . yes
O3 Cl1 O4 110.4(3) . . . yes
O2 Cl1 O4 111.5(3) . . . yes
Cr N1 C3 111.7(4) . . . yes
Cr N1 C1 106.7(4) . . . yes
C1 N1 C3 111.6(4) . . . yes
C1 N1 C9 112.2(5) . . . yes
Cr N1 C9 106.1(3) . . . yes
C3 N1 C9 108.6(5) . . . yes
C4 N2 C8 117.7(5) . . . yes
Cr N2 C8 126.6(4) . . . yes
Cr N2 C4 115.3(3) . . . yes
Cr N3 C10 112.7(3) . . . yes
C10 N3 C14 120.0(4) . . . yes
Cr N3 C14 127.4(3) . . . yes
C2 N4 C21 113.0(5) . . . yes
C2 N4 C15 111.8(5) . . . yes
Cr N4 C2 104.9(3) . . . yes
Cr N4 C15 111.6(4) . . . yes
Cr N4 C21 105.0(3) . . . yes
C15 N4 C21 110.2(4) . . . yes
Cr N5 C16 115.9(3) . . . yes
Cr N5 C20 126.6(4) . . . yes
C16 N5 C20 117.5(5) . . . yes
C22 N6 C26 120.4(5) . . . yes
Cr N6 C26 126.6(4) . . . yes
Cr N6 C22 112.8(4) . . . yes
N1 C1 C2 106.4(5) . . . yes
N4 C2 C1 107.4(5) . . . yes
N1 C3 C4 112.7(5) . . . yes
C3 C4 C5 121.9(6) . . . no
N2 C4 C3 116.5(5) . . . yes
N2 C4 C5 121.6(6) . . . yes
C4 C5 C6 119.4(7) . . . no
C5 C6 C7 120.6(7) . . . no
C6 C7 C8 119.4(7) . . . no
N2 C8 C7 121.4(6) . . . yes
N1 C9 C10 106.3(4) . . . yes
N3 C10 C11 120.2(6) . . . yes
N3 C10 C9 115.6(5) . . . yes
C9 C10 C11 124.1(6) . . . no
C10 C11 C12 120.1(7) . . . no
C11 C12 C13 119.7(7) . . . no
C12 C13 C14 118.8(6) . . . no
N3 C14 C13 121.2(5) . . . yes
N4 C15 C16 112.4(5) . . . yes
N5 C16 C17 122.9(5) . . . yes
N5 C16 C15 117.3(5) . . . yes
C15 C16 C17 119.8(5) . . . no
C16 C17 C18 119.3(7) . . . no
C17 C18 C19 117.9(7) . . . no
C18 C19 C20 120.0(7) . . . no
N5 C20 C19 122.3(6) . . . yes
N4 C21 C22 107.3(4) . . . yes
N6 C22 C21 115.1(5) . . . yes
N6 C22 C23 120.5(7) . . . yes
C21 C22 C23 124.4(6) . . . no
C22 C23 C24 118.4(8) . . . no
C23 C24 C25 120.7(8) . . . no
C24 C25 C26 118.6(7) . . . no
N6 C26 C25 121.2(6) . . . yes

loop_
_geom_bond_atom_site_label_1
_geom_bond_atom_site_label_2
_geom_bond_distance
_geom_bond_site_symmetry_1
_geom_bond_site_symmetry_2
_geom_bond_publ_flag
Cr N1 2.039(5) . . yes
Cr N2 2.044(4) . . yes
Cr N3 2.047(4) . . yes
Cr N4 2.059(5) . . yes
Cr N5 2.039(5) . . yes
Cr N6 2.063(4) . . yes
Cl2 O8B 1.32(2) . . yes
Cl2 O6A 1.363(10) . . yes
Cl2 O7A 1.440(8) . . yes
Cl2 O8A 1.416(12) . . yes
Cl2 O5 1.404(5) . . yes
Cl2 O6B 1.524(17) . . yes
Cl2 O7B 1.39(2) . . yes
Cl3 O10A 1.39(2) . . yes
Cl3 O11A 1.35(2) . . yes
Cl3 O12A 1.369(15) . . yes
Cl3 O11B 1.300(19) . . yes
Cl3 O9 1.393(6) . . yes
Cl3 O10B 1.40(2) . . yes
Cl3 O12B 1.31(3) . . yes
Cl1 O1 1.436(4) . . yes
Cl1 O4 1.420(6) . . yes
Cl1 O2 1.390(6) . . yes
Cl1 O3 1.431(6) . . yes
N1 C1 1.502(7) . . yes
N1 C3 1.497(8) . . yes
N1 C9 1.490(8) . . yes
N2 C4 1.352(7) . . yes
N2 C8 1.388(7) . . yes
N3 C10 1.350(7) . . yes
N3 C14 1.339(7) . . yes
N4 C15 1.493(7) . . yes
N4 C2 1.494(8) . . yes
N4 C21 1.498(8) . . yes
N5 C20 1.348(7) . . yes
N5 C16 1.335(8) . . yes
N6 C26 1.329(8) . . yes
N6 C22 1.356(7) . . yes
C1 C2 1.522(10) . . no
C3 C4 1.504(9) . . no
C4 C5 1.385(10) . . no
C5 C6 1.358(12) . . no
C6 C7 1.359(11) . . no
C7 C8 1.368(10) . . no
C9 C10 1.507(8) . . no
C10 C11 1.383(9) . . no
C11 C12 1.353(11) . . no
C12 C13 1.381(10) . . no
C13 C14 1.381(9) . . no
C15 C16 1.491(8) . . no
C16 C17 1.358(9) . . no
C17 C18 1.388(11) . . no
C18 C19 1.368(11) . . no
C19 C20 1.359(10) . . no
C21 C22 1.497(9) . . no
C22 C23 1.391(10) . . no
C23 C24 1.367(14) . . no
C24 C25 1.375(13) . . no
C25 C26 1.382(11) . . no

loop_
_geom_torsion_atom_site_label_1
_geom_torsion_atom_site_label_2
_geom_torsion_atom_site_label_3
_geom_torsion_atom_site_label_4
_geom_torsion
_geom_torsion_site_symmetry_1
_geom_torsion_site_symmetry_2
_geom_torsion_site_symmetry_3
_geom_torsion_site_symmetry_4
_geom_torsion_publ_flag
N2 Cr N1 C1 -112.2(4) . . . . no
N2 Cr N1 C3 10.0(4) . . . . no
N2 Cr N1 C9 128.1(4) . . . . no
N3 Cr N1 C1 157.5(4) . . . . no
N3 Cr N1 C3 -80.3(4) . . . . no
N3 Cr N1 C9 37.8(3) . . . . no
N4 Cr N1 C1 -14.0(4) . . . . no
N4 Cr N1 C3 108.2(4) . . . . no
N4 Cr N1 C9 -133.7(4) . . . . no
N5 Cr N1 C1 67.4(4) . . . . no
N5 Cr N1 C3 -170.4(4) . . . . no
N5 Cr N1 C9 -52.3(4) . . . . no
N1 Cr N2 C4 -8.8(4) . . . . no
N1 Cr N2 C8 178.8(5) . . . . no
N3 Cr N2 C4 70.6(4) . . . . no
N3 Cr N2 C8 -101.7(5) . . . . no
N4 Cr N2 C4 -93.4(4) . . . . no
N4 Cr N2 C8 94.2(5) . . . . no
N6 Cr N2 C4 -173.3(4) . . . . no
N6 Cr N2 C8 14.3(5) . . . . no
N1 Cr N3 C10 -22.2(4) . . . . no
N1 Cr N3 C14 157.4(5) . . . . no
N2 Cr N3 C10 -104.7(4) . . . . no
N2 Cr N3 C14 74.8(4) . . . . no
N5 Cr N3 C10 73.7(4) . . . . no
N5 Cr N3 C14 -106.7(4) . . . . no
N6 Cr N3 C10 162.7(3) . . . . no
N6 Cr N3 C14 -17.8(5) . . . . no
N1 Cr N4 C2 -17.4(4) . . . . no
N1 Cr N4 C15 103.8(4) . . . . no
N1 Cr N4 C21 -136.8(3) . . . . no
N2 Cr N4 C2 64.4(4) . . . . no
N2 Cr N4 C15 -174.3(4) . . . . no
N2 Cr N4 C21 -54.9(3) . . . . no
N5 Cr N4 C2 -114.1(4) . . . . no
N5 Cr N4 C15 7.1(4) . . . . no
N5 Cr N4 C21 126.5(3) . . . . no
N6 Cr N4 C2 155.9(4) . . . . no
N6 Cr N4 C15 -82.8(4) . . . . no
N6 Cr N4 C21 36.6(3) . . . . no
N1 Cr N5 C16 -87.4(4) . . . . no
N1 Cr N5 C20 94.7(5) . . . . no
N3 Cr N5 C16 -166.9(4) . . . . no
N3 Cr N5 C20 15.2(5) . . . . no
N4 Cr N5 C16 -2.7(4) . . . . no
N4 Cr N5 C20 179.5(5) . . . . no
N6 Cr N5 C16 77.1(4) . . . . no
N6 Cr N5 C20 -100.8(5) . . . . no
N2 Cr N6 C22 77.2(4) . . . . no
N2 Cr N6 C26 -108.0(5) . . . . no
N3 Cr N6 C22 167.3(3) . . . . no
N3 Cr N6 C26 -17.8(5) . . . . no
N4 Cr N6 C22 -20.0(4) . . . . no
N4 Cr N6 C26 154.9(5) . . . . no
N5 Cr N6 C22 -102.1(4) . . . . no
N5 Cr N6 C26 72.8(5) . . . . no
Cr N1 C1 C2 42.3(5) . . . . no
C3 N1 C1 C2 -80.0(6) . . . . no
C9 N1 C1 C2 158.0(5) . . . . no
Cr N1 C3 C4 -9.9(6) . . . . no
C1 N1 C3 C4 109.4(6) . . . . no
C9 N1 C3 C4 -126.5(5) . . . . no
Cr N1 C9 C10 -46.2(5) . . . . no
C1 N1 C9 C10 -162.3(4) . . . . no
C3 N1 C9 C10 74.0(5) . . . . no
Cr N2 C4 C3 5.5(6) . . . . no
Cr N2 C4 C5 -173.6(5) . . . . no
C8 N2 C4 C3 178.6(5) . . . . no
C8 N2 C4 C5 -0.5(8) . . . . no
Cr N2 C8 C7 172.0(5) . . . . no
C4 N2 C8 C7 -0.2(8) . . . . no
Cr N3 C10 C9 0.8(6) . . . . no
Cr N3 C10 C11 -177.1(5) . . . . no
C14 N3 C10 C9 -178.8(5) . . . . no
C14 N3 C10 C11 3.3(8) . . . . no
Cr N3 C14 C13 177.8(5) . . . . no
C10 N3 C14 C13 -2.7(8) . . . . no
Cr N4 C2 C1 45.6(5) . . . . no
C15 N4 C2 C1 -75.6(6) . . . . no
C21 N4 C2 C1 159.4(5) . . . . no
Cr N4 C15 C16 -10.3(6) . . . . no
C2 N4 C15 C16 106.9(6) . . . . no
C21 N4 C15 C16 -126.5(5) . . . . no
Cr N4 C21 C22 -47.1(5) . . . . no
C2 N4 C21 C22 -160.8(5) . . . . no
C15 N4 C21 C22 73.3(5) . . . . no
Cr N5 C16 C15 -2.6(6) . . . . no
Cr N5 C16 C17 176.9(5) . . . . no
C20 N5 C16 C15 175.4(5) . . . . no
C20 N5 C16 C17 -5.0(9) . . . . no
Cr N5 C20 C19 -178.2(5) . . . . no
C16 N5 C20 C19 4.0(9) . . . . no
Cr N6 C22 C21 -2.4(6) . . . . no
Cr N6 C22 C23 176.8(5) . . . . no
C26 N6 C22 C21 -177.7(5) . . . . no
C26 N6 C22 C23 1.5(8) . . . . no
Cr N6 C26 C25 -175.4(5) . . . . no
C22 N6 C26 C25 -0.9(10) . . . . no
N1 C1 C2 N4 -59.8(6) . . . . no
N1 C3 C4 N2 3.1(7) . . . . no
N1 C3 C4 C5 -177.9(6) . . . . no
N2 C4 C5 C6 0.6(10) . . . . no
C3 C4 C5 C6 -178.5(7) . . . . no
C4 C5 C6 C7 0.1(12) . . . . no
C5 C6 C7 C8 -0.7(12) . . . . no
C6 C7 C8 N2 0.8(10) . . . . no
N1 C9 C10 N3 30.5(6) . . . . no
N1 C9 C10 C11 -151.7(6) . . . . no
N3 C10 C11 C12 -2.4(10) . . . . no
C9 C10 C11 C12 179.9(6) . . . . no
C10 C11 C12 C13 0.8(11) . . . . no
C11 C12 C13 C14 -0.1(11) . . . . no
C12 C13 C14 N3 1.1(10) . . . . no
N4 C15 C16 N5 8.7(7) . . . . no
N4 C15 C16 C17 -170.9(6) . . . . no
N5 C16 C17 C18 3.3(10) . . . . no
C15 C16 C17 C18 -177.2(6) . . . . no
C16 C17 C18 C19 -0.4(11) . . . . no
C17 C18 C19 C20 -0.5(11) . . . . no
C18 C19 C20 N5 -1.3(11) . . . . no
N4 C21 C22 N6 33.6(6) . . . . no
N4 C21 C22 C23 -145.6(6) . . . . no
N6 C22 C23 C24 -0.4(10) . . . . no
C21 C22 C23 C24 178.7(7) . . . . no
C22 C23 C24 C25 -1.4(12) . . . . no
C23 C24 C25 C26 2.0(13) . . . . no
C24 C25 C26 N6 -0.9(12) . . . . no
